data_7015739
loop_
_publ_author_name
'Ikezaki, Akira'
'Nakamura, Mikio'

_publ_section_title
;
 Formation and characterization of a six-coordinate iron(III) complex
 with the most ruffled porphyrin ring.
;
_journal_issue 14
_journal_name_full 'Dalton transactions (Cambridge, England : 2003)'
_journal_page_first 3455
_journal_page_last 3458
_journal_paper_doi 10.1039/c1dt10042d
_journal_volume 40
_journal_year 2011
_chemical_formula_moiety 'C38 H44 Fe N8, Cl O4, C1 H1 Cl3, C6 H12'
_chemical_formula_sum 'C45 H57 Cl4 Fe N8 O4'
_chemical_formula_weight 971.64
_chemical_name_common '[Fe(TiPrP)(HIm)2]ClO4'
_chemical_name_systematic
;
[(5,10,15,20-tetraisopropylporphyrinato)iron(III)
(imidazole)2]perchlorate
;
_space_group_IT_number 14
_symmetry_cell_setting monoclinic
_symmetry_space_group_name_Hall '-P 2ybc'
_symmetry_space_group_name_H-M 'P 1 21/c 1'
_atom_sites_solution_hydrogens geom
_atom_sites_solution_primary direct
_atom_sites_solution_secondary difmap
_audit_creation_method SHELXL-97
_cell_angle_alpha 90.00
_cell_angle_beta 98.23(3)
_cell_angle_gamma 90.00
_cell_formula_units_Z 4
_cell_length_a 9.4670(19)
_cell_length_b 40.940(8)
_cell_length_c 12.708(3)
_cell_measurement_reflns_used 5216
_cell_measurement_temperature 223
_cell_measurement_theta_max 49.207
_cell_measurement_theta_min 4.354
_cell_volume 4874.6(18)
_computing_cell_refinement 'Bruker XSCANS'
_computing_data_collection 'Bruker XSCANS'
_computing_data_reduction 'Bruker SHELXTL'
_computing_molecular_graphics 'Bruker SHELXTL'
_computing_publication_material 'Bruker SHELXTL'
_computing_structure_refinement 'SHELXL-97 (Sheldrick, 1997)'
_computing_structure_solution 'SHELXS-97 (Sheldrick, 1990)'
_diffrn_ambient_temperature 223
_diffrn_detector_area_resol_mean 8.333
_diffrn_measured_fraction_theta_full 0.998
_diffrn_measured_fraction_theta_max 0.998
_diffrn_measurement_device_type 'Bruker P4'
_diffrn_measurement_method '\w scans'
_diffrn_radiation_monochromator graphite
_diffrn_radiation_source 'fine-focus sealed tube'
_diffrn_radiation_type MoK\a
_diffrn_radiation_wavelength 0.71073
_diffrn_reflns_av_R_equivalents 0.1470
_diffrn_reflns_av_sigmaI/netI 0.1207
_diffrn_reflns_limit_h_max 11
_diffrn_reflns_limit_h_min -11
_diffrn_reflns_limit_k_max 49
_diffrn_reflns_limit_k_min -41
_diffrn_reflns_limit_l_max 10
_diffrn_reflns_limit_l_min -15
_diffrn_reflns_number 27016
_diffrn_reflns_theta_full 25.69
_diffrn_reflns_theta_max 25.69
_diffrn_reflns_theta_min 1.69
_exptl_absorpt_coefficient_mu 0.578
_exptl_absorpt_correction_T_max 0.9498
_exptl_absorpt_correction_T_min 0.7649
_exptl_absorpt_correction_type analytical
_exptl_absorpt_process_details
;
XPREP Bruker AXS 2000
;
_exptl_crystal_colour green
_exptl_crystal_density_diffrn 1.324
_exptl_crystal_density_method 'not measured'
_exptl_crystal_description plate
_exptl_crystal_F_000 2036
_exptl_crystal_size_max 0.49
_exptl_crystal_size_mid 0.27
_exptl_crystal_size_min 0.09
_refine_diff_density_max 0.767
_refine_diff_density_min -0.717
_refine_diff_density_rms 0.087
_refine_ls_extinction_method none
_refine_ls_goodness_of_fit_ref 1.042
_refine_ls_hydrogen_treatment constr
_refine_ls_matrix_type full
_refine_ls_number_parameters 589
_refine_ls_number_reflns 9256
_refine_ls_number_restraints 0
_refine_ls_restrained_S_all 1.042
_refine_ls_R_factor_all 0.1143
_refine_ls_R_factor_gt 0.0742
_refine_ls_shift/su_max 0.001
_refine_ls_shift/su_mean 0.000
_refine_ls_structure_factor_coef Fsqd
_refine_ls_weighting_details 'calc w=1/[\s^2^(Fo^2^)+(0.1000P)^2^+0.7207P] where P=(Fo^2^+2Fc^2^)/3'
_refine_ls_weighting_scheme calc
_refine_ls_wR_factor_gt 0.1952
_refine_ls_wR_factor_ref 0.2139
_reflns_number_gt 5715
_reflns_number_total 9256
_reflns_threshold_expression >2sigma(I)
_cod_data_source_file c1dt10042d.txt
_cod_data_source_block tiprpfehim2
_cod_depositor_comments
;
The following automatic conversions were performed:
'_symmetry_cell_setting' value 'Monoclinic' changed to 'monoclinic'
according to '/home/saulius/struct/CIF-dictionaries/cif_core.dic'
dictionary named 'cif_core.dic' version 2.4.1 from 2010-06-29.

Automatic conversion script
Id: cif_fix_enum 1555 2011-01-17 13:19:09Z saulius 
;
_cod_original_cell_volume 4874.7(17)
_cod_original_sg_symbol_H-M P2(1)/c
_cod_database_code 7015739

loop_
_symmetry_equiv_pos_as_xyz
'x, y, z'
'-x, y+1/2, -z+1/2'
'-x, -y, -z'
'x, -y-1/2, z-1/2'

loop_
_atom_site_label
_atom_site_type_symbol
_atom_site_fract_x
_atom_site_fract_y
_atom_site_fract_z
_atom_site_U_iso_or_equiv
_atom_site_adp_type
_atom_site_occupancy
_atom_site_symmetry_multiplicity
_atom_site_calc_flag
_atom_site_refinement_flags
_atom_site_disorder_assembly
_atom_site_disorder_group
Fe1 Fe 0.72355(7) 0.846106(13) 0.24438(4) 0.03016(19) Uani 1 1 d . . .
N1 N 0.6344(4) 0.83530(8) 0.3676(2) 0.0317(8) Uani 1 1 d . . .
N2 N 0.7302(4) 0.89156(8) 0.2876(2) 0.0346(8) Uani 1 1 d . . .
N3 N 0.8108(4) 0.85716(9) 0.1199(2) 0.0392(9) Uani 1 1 d . . .
N4 N 0.7181(4) 0.80044(8) 0.2028(2) 0.0352(8) Uani 1 1 d . . .
C1 C 0.5477(4) 0.80844(9) 0.3792(3) 0.0333(9) Uani 1 1 d . . .
C2 C 0.5007(5) 0.81037(11) 0.4811(3) 0.0424(11) Uani 1 1 d . . .
H2 H 0.4379 0.7958 0.5078 0.051 Uiso 1 1 calc R . .
C3 C 0.5618(5) 0.83654(11) 0.5319(3) 0.0436(11) Uani 1 1 d . . .
H3 H 0.5529 0.8429 0.6017 0.052 Uiso 1 1 calc R . .
C4 C 0.6429(5) 0.85327(10) 0.4616(3) 0.0351(10) Uani 1 1 d . . .
C5 C 0.7082(5) 0.88387(10) 0.4766(3) 0.0376(10) Uani 1 1 d . . .
C6 C 0.7367(5) 0.90252(10) 0.3908(3) 0.0398(10) Uani 1 1 d . . .
C7 C 0.7555(7) 0.93733(12) 0.3899(4) 0.0625(15) Uani 1 1 d . . .
H7 H 0.7677 0.9510 0.4499 0.075 Uiso 1 1 calc R . .
C8 C 0.7527(6) 0.94697(12) 0.2882(4) 0.0604(14) Uani 1 1 d . . .
H8 H 0.7561 0.9686 0.2643 0.073 Uiso 1 1 calc R . .
C9 C 0.7434(5) 0.91810(11) 0.2228(3) 0.0445(11) Uani 1 1 d . . .
C10 C 0.7631(5) 0.91655(11) 0.1161(3) 0.0461(11) Uani 1 1 d . C .
C11 C 0.8070(5) 0.88741(12) 0.0722(3) 0.0455(12) Uani 1 1 d . . .
C12 C 0.8759(6) 0.88451(16) -0.0211(3) 0.0641(16) Uani 1 1 d . . .
H12 H 0.8850 0.9012 -0.0705 0.077 Uiso 1 1 calc R . .
C13 C 0.9248(6) 0.85409(16) -0.0255(4) 0.0626(15) Uani 1 1 d . . .
H13 H 0.9781 0.8460 -0.0768 0.075 Uiso 1 1 calc R . .
C14 C 0.8827(5) 0.83549(13) 0.0615(3) 0.0465(12) Uani 1 1 d . . .
C15 C 0.8888(5) 0.80182(13) 0.0752(3) 0.0528(13) Uani 1 1 d . D .
C16 C 0.8014(5) 0.78548(11) 0.1366(3) 0.0427(11) Uani 1 1 d . . .
C17 C 0.7606(6) 0.75156(12) 0.1301(4) 0.0583(14) Uani 1 1 d . . .
H17 H 0.8047 0.7353 0.0942 0.070 Uiso 1 1 calc R . .
C18 C 0.6515(6) 0.74688(11) 0.1827(3) 0.0508(12) Uani 1 1 d . . .
H18 H 0.6011 0.7272 0.1869 0.061 Uiso 1 1 calc R . .
C19 C 0.6238(5) 0.77748(10) 0.2323(3) 0.0386(10) Uani 1 1 d . . .
C20 C 0.5323(5) 0.78193(10) 0.3080(3) 0.0387(10) Uani 1 1 d . . .
C21 C 0.7399(6) 0.89840(13) 0.5878(3) 0.0590(14) Uani 1 1 d . . .
H21 H 0.8023 0.9175 0.5812 0.071 Uiso 1 1 calc R . .
C22 C 0.6072(8) 0.91198(16) 0.6292(5) 0.090(2) Uani 1 1 d . . .
H22A H 0.5429 0.8942 0.6393 0.136 Uiso 1 1 calc R . .
H22B H 0.5592 0.9273 0.5780 0.136 Uiso 1 1 calc R . .
H22C H 0.6356 0.9230 0.6964 0.136 Uiso 1 1 calc R . .
C23 C 0.8266(8) 0.87539(17) 0.6650(4) 0.091(2) Uani 1 1 d . . .
H23A H 0.7643 0.8589 0.6880 0.137 Uiso 1 1 calc R . .
H23B H 0.8715 0.8876 0.7262 0.137 Uiso 1 1 calc R . .
H23C H 0.8995 0.8650 0.6302 0.137 Uiso 1 1 calc R . .
C24 C 0.7480(8) 0.94723(16) 0.0485(5) 0.082(2) Uani 1 1 d . . .
H24 H 0.7401 0.9376 -0.0236 0.098 Uiso 1 1 calc R A 1
C26 C 0.8796(8) 0.96764(15) 0.0499(5) 0.090(2) Uani 1 1 d . C .
H26A H 0.8636 0.9840 -0.0058 0.135 Uiso 1 1 calc R . .
H26B H 0.9589 0.9538 0.0381 0.135 Uiso 1 1 calc R . .
H26C H 0.9014 0.9784 0.1183 0.135 Uiso 1 1 calc R . .
C27 C 0.9839(6) 0.78273(19) 0.0081(4) 0.082(2) Uani 1 1 d . . .
H27 H 0.9849 0.7615 0.0457 0.098 Uiso 1 1 calc R B 3
C28 C 0.9047(6) 0.77190(15) -0.0990(4) 0.0724(17) Uani 1 1 d . D .
H28A H 0.9694 0.7600 -0.1377 0.109 Uiso 1 1 calc R . .
H28B H 0.8686 0.7909 -0.1396 0.109 Uiso 1 1 calc R . .
H28C H 0.8256 0.7579 -0.0878 0.109 Uiso 1 1 calc R . .
C30 C 0.4215(6) 0.75554(11) 0.3175(4) 0.0494(12) Uani 1 1 d . . .
H30 H 0.4145 0.7426 0.2511 0.059 Uiso 1 1 calc R . .
C31 C 0.2721(7) 0.76925(15) 0.3214(5) 0.0779(18) Uani 1 1 d . . .
H31A H 0.2665 0.7777 0.3919 0.117 Uiso 1 1 calc R . .
H31B H 0.2020 0.7520 0.3049 0.117 Uiso 1 1 calc R . .
H31C H 0.2529 0.7867 0.2697 0.117 Uiso 1 1 calc R . .
C32 C 0.4666(6) 0.73100(12) 0.4095(4) 0.0663(16) Uani 1 1 d . . .
H32A H 0.5587 0.7216 0.4017 0.099 Uiso 1 1 calc R . .
H32B H 0.3960 0.7137 0.4070 0.099 Uiso 1 1 calc R . .
H32C H 0.4732 0.7423 0.4771 0.099 Uiso 1 1 calc R . .
C33 C 0.4986(5) 0.84693(11) 0.0560(3) 0.0421(10) Uani 1 1 d . . .
H33 H 0.5617 0.8386 0.0118 0.050 Uiso 1 1 calc R . .
C34 C 0.4130(5) 0.86519(14) 0.1921(4) 0.0569(14) Uani 1 1 d . . .
H34 H 0.4052 0.8717 0.2619 0.068 Uiso 1 1 calc R . .
C35 C 0.3081(6) 0.86649(17) 0.1097(4) 0.0741(18) Uani 1 1 d . . .
H35 H 0.2149 0.8743 0.1105 0.089 Uiso 1 1 calc R . .
C36 C 0.9477(5) 0.82247(11) 0.4161(3) 0.0437(11) Uani 1 1 d . . .
H36 H 0.8865 0.8071 0.4409 0.052 Uiso 1 1 calc R . .
C37 C 1.0339(6) 0.85963(14) 0.3238(4) 0.0605(14) Uani 1 1 d . . .
H37 H 1.0422 0.8751 0.2705 0.073 Uiso 1 1 calc R . .
C38 C 1.1356(6) 0.85274(15) 0.4055(4) 0.0683(16) Uani 1 1 d . . .
H38 H 1.2267 0.8622 0.4201 0.082 Uiso 1 1 calc R . .
N5 N 0.5323(4) 0.85300(8) 0.1593(2) 0.0343(8) Uani 1 1 d . . .
N6 N 0.3623(4) 0.85436(11) 0.0246(3) 0.0576(11) Uani 1 1 d . . .
H6 H 0.3162 0.8519 -0.0392 0.069 Uiso 1 1 calc R . .
N7 N 0.9156(4) 0.84065(8) 0.3298(2) 0.0362(8) Uani 1 1 d . . .
N8 N 1.0803(4) 0.82930(10) 0.4628(3) 0.0525(11) Uani 1 1 d . . .
H8A H 1.1237 0.8202 0.5203 0.063 Uiso 1 1 calc R . .
Cl1 Cl 0.27597(15) 0.84043(3) 0.72926(8) 0.0577(4) Uani 1 1 d . . .
O1 O 0.2399(5) 0.81093(9) 0.6703(3) 0.0849(13) Uani 1 1 d . . .
O2 O 0.2498(5) 0.86732(10) 0.6569(3) 0.0883(14) Uani 1 1 d . . .
O3 O 0.4231(4) 0.83976(12) 0.7721(3) 0.0882(14) Uani 1 1 d . . .
O4 O 0.1962(5) 0.84305(14) 0.8138(3) 0.1026(18) Uani 1 1 d . . .
C39 C 0.1981(11) 0.93573(17) 0.7689(7) 0.128(4) Uani 1 1 d . . .
H39 H 0.1977 0.9143 0.7327 0.154 Uiso 1 1 calc R . .
Cl2 Cl 0.3379(4) 0.95837(7) 0.7447(3) 0.1706(13) Uani 1 1 d . . .
Cl3 Cl 0.2036(5) 0.93065(9) 0.9059(3) 0.2045(16) Uani 1 1 d . . .
Cl4 Cl 0.0348(5) 0.95560(9) 0.7352(4) 0.273(3) Uani 1 1 d . . .
C40 C 0.234(3) 0.9773(5) 0.4236(13) 0.351(16) Uani 1 1 d . . .
H40A H 0.1400 0.9865 0.3974 0.421 Uiso 1 1 calc R . .
H40B H 0.2512 0.9794 0.5012 0.421 Uiso 1 1 calc R . .
C41 C 0.343(3) 0.9940(4) 0.3768(13) 0.279(13) Uani 1 1 d . . .
H41A H 0.3367 1.0175 0.3901 0.335 Uiso 1 1 calc R . .
H41B H 0.4371 0.9865 0.4105 0.335 Uiso 1 1 calc R . .
C42 C 0.331(2) 0.9889(5) 0.2741(16) 0.264(9) Uani 1 1 d . . .
H42A H 0.4150 0.9981 0.2481 0.317 Uiso 1 1 calc R . .
H42B H 0.2473 1.0008 0.2396 0.317 Uiso 1 1 calc R . .
C43 C 0.318(2) 0.9563(4) 0.2420(17) 0.297(13) Uani 1 1 d . . .
H43A H 0.4090 0.9450 0.2635 0.356 Uiso 1 1 calc R . .
H43B H 0.2965 0.9553 0.1643 0.356 Uiso 1 1 calc R . .
C44 C 0.1984(17) 0.9385(3) 0.2915(18) 0.244(9) Uani 1 1 d . . .
H44A H 0.1050 0.9485 0.2689 0.293 Uiso 1 1 calc R . .
H44B H 0.1940 0.9153 0.2731 0.293 Uiso 1 1 calc R . .
C45 C 0.240(3) 0.9429(5) 0.3929(14) 0.349(18) Uani 1 1 d . . .
H45A H 0.3382 0.9350 0.4110 0.419 Uiso 1 1 calc R . .
H45B H 0.1792 0.9300 0.4335 0.419 Uiso 1 1 calc R . .
C25 C 0.6140(16) 0.9634(3) 0.0422(13) 0.089(5) Uani 0.58(2) 1 d P C 1
H25A H 0.5994 0.9770 -0.0210 0.134 Uiso 0.58(2) 1 calc PR C 1
H25B H 0.6130 0.9769 0.1047 0.134 Uiso 0.58(2) 1 calc PR C 1
H25C H 0.5383 0.9473 0.0386 0.134 Uiso 0.58(2) 1 calc PR C 1
C25B C 0.630(2) 0.9471(5) -0.0391(19) 0.111(10) Uani 0.42(2) 1 d P C 2
H25D H 0.5414 0.9426 -0.0117 0.167 Uiso 0.42(2) 1 calc PR C 2
H25E H 0.6462 0.9303 -0.0899 0.167 Uiso 0.42(2) 1 calc PR C 2
H25F H 0.6238 0.9683 -0.0738 0.167 Uiso 0.42(2) 1 calc PR C 2
C29 C 1.1327(13) 0.7889(4) 0.0244(9) 0.078(5) Uani 0.543(17) 1 d P D 3
H29A H 1.1573 0.8017 0.0885 0.117 Uiso 0.543(17) 1 calc PR D 3
H29B H 1.1587 0.8008 -0.0359 0.117 Uiso 0.543(17) 1 calc PR D 3
H29C H 1.1840 0.7683 0.0318 0.117 Uiso 0.543(17) 1 calc PR D 3
C29B C 1.0851(17) 0.7617(5) 0.0592(10) 0.074(6) Uani 0.457(17) 1 d P D 4
H29D H 1.1522 0.7558 0.0114 0.111 Uiso 0.457(17) 1 calc PR D 4
H29E H 1.0385 0.7421 0.0803 0.111 Uiso 0.457(17) 1 calc PR D 4
H29F H 1.1356 0.7723 0.1217 0.111 Uiso 0.457(17) 1 calc PR D 4

loop_
_atom_site_aniso_label
_atom_site_aniso_U_11
_atom_site_aniso_U_22
_atom_site_aniso_U_33
_atom_site_aniso_U_23
_atom_site_aniso_U_13
_atom_site_aniso_U_12
Fe1 0.0427(4) 0.0298(3) 0.0171(3) -0.0017(2) 0.0011(2) -0.0026(3)
N1 0.043(2) 0.0310(18) 0.0195(16) -0.0026(12) -0.0001(14) 0.0010(16)
N2 0.051(2) 0.0260(18) 0.0245(16) 0.0008(13) -0.0015(15) -0.0018(16)
N3 0.046(2) 0.054(2) 0.0170(16) 0.0029(14) 0.0018(14) -0.0013(18)
N4 0.047(2) 0.0313(19) 0.0245(16) -0.0073(13) -0.0036(14) 0.0042(16)
C1 0.042(3) 0.030(2) 0.028(2) 0.0028(16) 0.0021(17) -0.0001(19)
C2 0.054(3) 0.042(3) 0.033(2) 0.0076(18) 0.012(2) -0.004(2)
C3 0.067(3) 0.043(3) 0.022(2) 0.0018(17) 0.011(2) 0.002(2)
C4 0.048(3) 0.036(2) 0.0201(19) -0.0033(16) 0.0034(17) 0.0002(19)
C5 0.051(3) 0.035(2) 0.027(2) -0.0081(17) 0.0044(18) -0.004(2)
C6 0.057(3) 0.031(2) 0.031(2) -0.0095(17) 0.0029(19) -0.005(2)
C7 0.101(5) 0.034(3) 0.054(3) -0.011(2) 0.015(3) -0.018(3)
C8 0.093(4) 0.030(3) 0.056(3) 0.003(2) 0.003(3) -0.011(3)
C9 0.059(3) 0.034(2) 0.039(2) 0.0024(18) 0.002(2) -0.010(2)
C10 0.056(3) 0.041(3) 0.039(2) 0.016(2) -0.001(2) -0.011(2)
C11 0.048(3) 0.062(3) 0.025(2) 0.006(2) -0.0014(19) -0.016(2)
C12 0.075(4) 0.092(4) 0.026(2) 0.012(3) 0.008(2) -0.025(3)
C13 0.059(4) 0.099(5) 0.031(3) -0.007(3) 0.011(2) -0.012(3)
C14 0.044(3) 0.078(4) 0.018(2) -0.008(2) 0.0059(18) -0.006(3)
C15 0.056(3) 0.070(4) 0.029(2) -0.018(2) -0.003(2) 0.014(3)
C16 0.050(3) 0.050(3) 0.026(2) -0.0128(19) -0.0021(19) 0.006(2)
C17 0.083(4) 0.044(3) 0.044(3) -0.019(2) -0.004(3) 0.014(3)
C18 0.072(4) 0.038(3) 0.038(3) -0.0112(19) -0.003(2) 0.001(2)
C19 0.058(3) 0.027(2) 0.026(2) -0.0036(16) -0.0068(19) 0.001(2)
C20 0.052(3) 0.027(2) 0.034(2) 0.0021(16) -0.0040(19) -0.004(2)
C21 0.093(4) 0.055(3) 0.029(2) -0.017(2) 0.010(2) -0.015(3)
C22 0.134(6) 0.074(4) 0.069(4) -0.043(3) 0.035(4) -0.007(4)
C23 0.121(6) 0.102(5) 0.038(3) -0.015(3) -0.032(3) 0.000(4)
C24 0.109(6) 0.074(4) 0.058(4) 0.034(3) -0.005(3) -0.025(4)
C26 0.129(6) 0.062(4) 0.083(4) 0.014(3) 0.027(4) -0.031(4)
C27 0.064(4) 0.122(6) 0.059(3) -0.045(3) 0.005(3) 0.016(4)
C28 0.080(4) 0.096(5) 0.042(3) -0.033(3) 0.012(3) 0.008(3)
C30 0.059(3) 0.038(3) 0.048(3) 0.001(2) 0.000(2) -0.015(2)
C31 0.081(5) 0.074(4) 0.074(4) 0.012(3) -0.004(3) -0.025(4)
C32 0.085(4) 0.042(3) 0.067(3) 0.012(2) -0.005(3) -0.024(3)
C33 0.050(3) 0.045(3) 0.029(2) -0.0086(18) -0.0024(19) -0.001(2)
C34 0.047(3) 0.087(4) 0.034(2) -0.015(2) -0.003(2) 0.015(3)
C35 0.050(4) 0.114(5) 0.054(3) -0.016(3) -0.008(3) 0.019(3)
C36 0.053(3) 0.043(3) 0.033(2) 0.0026(19) 0.000(2) 0.003(2)
C37 0.052(3) 0.074(4) 0.053(3) 0.017(3) -0.002(2) -0.014(3)
C38 0.047(3) 0.084(4) 0.068(4) 0.010(3) -0.014(3) -0.010(3)
N5 0.045(2) 0.0324(19) 0.0246(17) -0.0042(13) 0.0006(15) -0.0033(16)
N6 0.055(3) 0.081(3) 0.031(2) -0.0082(19) -0.0138(18) 0.000(2)
N7 0.043(2) 0.038(2) 0.0254(17) -0.0031(14) 0.0003(14) 0.0033(17)
N8 0.057(3) 0.062(3) 0.034(2) 0.0018(18) -0.0095(18) 0.012(2)
Cl1 0.0694(9) 0.0752(9) 0.0260(6) 0.0000(5) -0.0016(5) 0.0048(7)
O1 0.136(4) 0.059(2) 0.049(2) 0.0033(17) -0.023(2) 0.005(3)
O2 0.145(4) 0.058(3) 0.052(2) 0.0009(18) -0.018(2) 0.010(3)
O3 0.064(3) 0.138(4) 0.060(2) 0.019(2) -0.001(2) -0.006(3)
O4 0.065(3) 0.199(6) 0.045(2) -0.023(3) 0.0109(19) -0.001(3)
C39 0.196(10) 0.047(4) 0.159(8) -0.013(4) 0.084(7) -0.004(5)
Cl2 0.192(3) 0.127(2) 0.215(3) -0.004(2) 0.102(3) -0.004(2)
Cl3 0.254(4) 0.181(3) 0.199(3) 0.017(2) 0.102(3) -0.036(3)
Cl4 0.191(4) 0.137(3) 0.443(7) -0.091(4) -0.125(4) 0.018(3)
C40 0.71(5) 0.176(17) 0.204(17) -0.027(13) 0.20(2) -0.07(2)
C41 0.53(4) 0.155(13) 0.159(14) -0.047(11) 0.068(19) -0.171(17)
C42 0.35(3) 0.179(17) 0.28(2) 0.056(17) 0.13(2) -0.029(17)
C43 0.28(2) 0.159(14) 0.49(4) -0.155(19) 0.21(2) -0.071(15)
C44 0.181(13) 0.134(11) 0.40(3) -0.069(15) -0.001(16) -0.089(10)
C45 0.63(5) 0.176(17) 0.204(17) 0.057(13) -0.05(2) -0.23(2)
C25 0.120(11) 0.071(9) 0.073(10) 0.036(7) 0.005(7) 0.014(8)
C25B 0.126(17) 0.112(16) 0.081(16) 0.040(13) -0.038(12) 0.017(13)
C29 0.076(9) 0.108(13) 0.051(6) -0.025(7) 0.018(5) -0.007(7)
C29B 0.063(10) 0.103(14) 0.050(7) -0.019(8) -0.011(6) 0.040(9)

loop_
_atom_type_symbol
_atom_type_description
_atom_type_scat_dispersion_real
_atom_type_scat_dispersion_imag
_atom_type_scat_source
C C 0.0033 0.0016 'International Tables Vol C Tables 4.2.6.8 and 6.1.1.4'
H H 0.0000 0.0000 'International Tables Vol C Tables 4.2.6.8 and 6.1.1.4'
N N 0.0061 0.0033 'International Tables Vol C Tables 4.2.6.8 and 6.1.1.4'
O O 0.0106 0.0060 'International Tables Vol C Tables 4.2.6.8 and 6.1.1.4'
Cl Cl 0.1484 0.1585 'International Tables Vol C Tables 4.2.6.8 and 6.1.1.4'
Fe Fe 0.3463 0.8444 'International Tables Vol C Tables 4.2.6.8 and 6.1.1.4'

loop_
_geom_angle_atom_site_label_1
_geom_angle_atom_site_label_2
_geom_angle_atom_site_label_3
_geom_angle
_geom_angle_site_symmetry_1
_geom_angle_site_symmetry_3
_geom_angle_publ_flag
N1 Fe1 N2 89.45(14) . . ?
N1 Fe1 N3 179.31(16) . . ?
N2 Fe1 N3 90.39(15) . . ?
N1 Fe1 N4 90.13(14) . . ?
N2 Fe1 N4 179.28(14) . . ?
N3 Fe1 N4 90.05(15) . . ?
N1 Fe1 N5 90.23(14) . . ?
N2 Fe1 N5 90.47(14) . . ?
N3 Fe1 N5 89.09(14) . . ?
N4 Fe1 N5 90.11(14) . . ?
N1 Fe1 N7 90.18(14) . . ?
N2 Fe1 N7 87.88(14) . . ?
N3 Fe1 N7 90.49(15) . . ?
N4 Fe1 N7 91.55(14) . . ?
N5 Fe1 N7 178.30(14) . . ?
C1 N1 C4 106.8(3) . . ?
C1 N1 Fe1 126.8(2) . . ?
C4 N1 Fe1 126.5(3) . . ?
C6 N2 C9 108.4(3) . . ?
C6 N2 Fe1 125.2(3) . . ?
C9 N2 Fe1 126.0(3) . . ?
C11 N3 C14 108.8(4) . . ?
C11 N3 Fe1 125.5(3) . . ?
C14 N3 Fe1 125.6(3) . . ?
C16 N4 C19 108.1(3) . . ?
C16 N4 Fe1 126.8(3) . . ?
C19 N4 Fe1 125.0(3) . . ?
N1 C1 C20 123.3(4) . . ?
N1 C1 C2 108.4(3) . . ?
C20 C1 C2 127.4(4) . . ?
C3 C2 C1 108.2(4) . . ?
C3 C2 H2 125.9 . . ?
C1 C2 H2 125.9 . . ?
C2 C3 C4 108.4(4) . . ?
C2 C3 H3 125.8 . . ?
C4 C3 H3 125.8 . . ?
N1 C4 C5 124.0(4) . . ?
N1 C4 C3 108.1(4) . . ?
C5 C4 C3 127.6(4) . . ?
C6 C5 C4 121.2(3) . . ?
C6 C5 C21 118.7(4) . . ?
C4 C5 C21 120.0(4) . . ?
N2 C6 C5 125.5(4) . . ?
N2 C6 C7 107.7(4) . . ?
C5 C6 C7 126.1(4) . . ?
C8 C7 C6 108.2(4) . . ?
C8 C7 H7 125.9 . . ?
C6 C7 H7 125.9 . . ?
C7 C8 C9 107.7(4) . . ?
C7 C8 H8 126.1 . . ?
C9 C8 H8 126.1 . . ?
N2 C9 C10 125.5(4) . . ?
N2 C9 C8 107.7(4) . . ?
C10 C9 C8 126.3(4) . . ?
C9 C10 C11 120.8(4) . . ?
C9 C10 C24 119.8(5) . . ?
C11 C10 C24 119.2(4) . . ?
N3 C11 C10 125.4(4) . . ?
N3 C11 C12 107.6(5) . . ?
C10 C11 C12 126.3(5) . . ?
C13 C12 C11 108.2(5) . . ?
C13 C12 H12 125.9 . . ?
C11 C12 H12 125.9 . . ?
C12 C13 C14 109.0(5) . . ?
C12 C13 H13 125.5 . . ?
C14 C13 H13 125.5 . . ?
C15 C14 N3 125.4(4) . . ?
C15 C14 C13 127.4(5) . . ?
N3 C14 C13 106.3(5) . . ?
C16 C15 C14 122.0(4) . . ?
C16 C15 C27 120.7(5) . . ?
C14 C15 C27 116.9(5) . . ?
N4 C16 C15 124.7(4) . . ?
N4 C16 C17 106.9(4) . . ?
C15 C16 C17 127.5(4) . . ?
C18 C17 C16 109.5(4) . . ?
C18 C17 H17 125.3 . . ?
C16 C17 H17 125.3 . . ?
C17 C18 C19 107.4(5) . . ?
C17 C18 H18 126.3 . . ?
C19 C18 H18 126.3 . . ?
N4 C19 C20 125.8(3) . . ?
N4 C19 C18 107.9(4) . . ?
C20 C19 C18 125.7(4) . . ?
C19 C20 C1 121.8(4) . . ?
C19 C20 C30 117.7(4) . . ?
C1 C20 C30 120.4(4) . . ?
C23 C21 C5 112.0(4) . . ?
C23 C21 C22 113.4(5) . . ?
C5 C21 C22 113.5(5) . . ?
C23 C21 H21 105.7 . . ?
C5 C21 H21 105.7 . . ?
C22 C21 H21 105.7 . . ?
C21 C22 H22A 109.5 . . ?
C21 C22 H22B 109.5 . . ?
H22A C22 H22B 109.5 . . ?
C21 C22 H22C 109.5 . . ?
H22A C22 H22C 109.5 . . ?
H22B C22 H22C 109.5 . . ?
C21 C23 H23A 109.5 . . ?
C21 C23 H23B 109.5 . . ?
H23A C23 H23B 109.5 . . ?
C21 C23 H23C 109.5 . . ?
H23A C23 H23C 109.5 . . ?
H23B C23 H23C 109.5 . . ?
C25 C24 C25B 51.7(10) . . ?
C25 C24 C26 118.3(8) . . ?
C25B C24 C26 123.7(9) . . ?
C25 C24 C10 115.4(6) . . ?
C25B C24 C10 115.4(9) . . ?
C26 C24 C10 116.4(6) . . ?
C25 C24 H24 100.6 . . ?
C25B C24 H24 49.1 . . ?
C26 C24 H24 100.6 . . ?
C10 C24 H24 100.6 . . ?
C24 C26 H26A 109.5 . . ?
C24 C26 H26B 109.5 . . ?
H26A C26 H26B 109.5 . . ?
C24 C26 H26C 109.5 . . ?
H26A C26 H26C 109.5 . . ?
H26B C26 H26C 109.5 . . ?
C29B C27 C29 55.5(8) . . ?
C29B C27 C28 117.3(7) . . ?
C29 C27 C28 122.3(6) . . ?
C29B C27 C15 118.6(7) . . ?
C29 C27 C15 118.5(6) . . ?
C28 C27 C15 113.0(5) . . ?
C29B C27 H27 42.9 . . ?
C29 C27 H27 98.3 . . ?
C28 C27 H27 98.3 . . ?
C15 C27 H27 98.3 . . ?
C27 C28 H28A 109.5 . . ?
C27 C28 H28B 109.5 . . ?
H28A C28 H28B 109.5 . . ?
C27 C28 H28C 109.5 . . ?
H28A C28 H28C 109.5 . . ?
H28B C28 H28C 109.5 . . ?
C20 C30 C31 113.2(4) . . ?
C20 C30 C32 113.6(4) . . ?
C31 C30 C32 111.7(4) . . ?
C20 C30 H30 105.9 . . ?
C31 C30 H30 105.9 . . ?
C32 C30 H30 105.9 . . ?
C30 C31 H31A 109.5 . . ?
C30 C31 H31B 109.5 . . ?
H31A C31 H31B 109.5 . . ?
C30 C31 H31C 109.5 . . ?
H31A C31 H31C 109.5 . . ?
H31B C31 H31C 109.5 . . ?
C30 C32 H32A 109.5 . . ?
C30 C32 H32B 109.5 . . ?
H32A C32 H32B 109.5 . . ?
C30 C32 H32C 109.5 . . ?
H32A C32 H32C 109.5 . . ?
H32B C32 H32C 109.5 . . ?
N5 C33 N6 109.8(4) . . ?
N5 C33 H33 125.1 . . ?
N6 C33 H33 125.1 . . ?
C35 C34 N5 109.4(4) . . ?
C35 C34 H34 125.3 . . ?
N5 C34 H34 125.3 . . ?
C34 C35 N6 106.6(5) . . ?
C34 C35 H35 126.7 . . ?
N6 C35 H35 126.7 . . ?
N7 C36 N8 109.8(4) . . ?
N7 C36 H36 125.1 . . ?
N8 C36 H36 125.1 . . ?
C38 C37 N7 109.8(5) . . ?
C38 C37 H37 125.1 . . ?
N7 C37 H37 125.1 . . ?
C37 C38 N8 106.0(5) . . ?
C37 C38 H38 127.0 . . ?
N8 C38 H38 127.0 . . ?
C33 N5 C34 106.3(4) . . ?
C33 N5 Fe1 125.5(3) . . ?
C34 N5 Fe1 128.2(3) . . ?
C33 N6 C35 107.9(4) . . ?
C33 N6 H6 126.1 . . ?
C35 N6 H6 126.1 . . ?
C36 N7 C37 105.8(4) . . ?
C36 N7 Fe1 126.7(3) . . ?
C37 N7 Fe1 126.4(3) . . ?
C36 N8 C38 108.7(4) . . ?
C36 N8 H8A 125.7 . . ?
C38 N8 H8A 125.7 . . ?
O4 Cl1 O3 108.3(3) . . ?
O4 Cl1 O2 111.7(3) . . ?
O3 Cl1 O2 109.3(3) . . ?
O4 Cl1 O1 110.5(3) . . ?
O3 Cl1 O1 109.3(3) . . ?
O2 Cl1 O1 107.8(2) . . ?
Cl2 C39 Cl4 113.0(5) . . ?
Cl2 C39 Cl3 109.7(6) . . ?
Cl4 C39 Cl3 101.5(5) . . ?
Cl2 C39 H39 110.8 . . ?
Cl4 C39 H39 110.8 . . ?
Cl3 C39 H39 110.8 . . ?
C41 C40 C45 106.8(19) . . ?
C41 C40 H40A 110.4 . . ?
C45 C40 H40A 110.4 . . ?
C41 C40 H40B 110.4 . . ?
C45 C40 H40B 110.4 . . ?
H40A C40 H40B 108.6 . . ?
C42 C41 C40 111.7(18) . . ?
C42 C41 H41A 109.3 . . ?
C40 C41 H41A 109.3 . . ?
C42 C41 H41B 109.3 . . ?
C40 C41 H41B 109.3 . . ?
H41A C41 H41B 107.9 . . ?
C41 C42 C43 115.8(17) . . ?
C41 C42 H42A 108.3 . . ?
C43 C42 H42A 108.3 . . ?
C41 C42 H42B 108.3 . . ?
C43 C42 H42B 108.3 . . ?
H42A C42 H42B 107.4 . . ?
C42 C43 C44 111.6(13) . . ?
C42 C43 H43A 109.3 . . ?
C44 C43 H43A 109.3 . . ?
C42 C43 H43B 109.3 . . ?
C44 C43 H43B 109.3 . . ?
H43A C43 H43B 108.0 . . ?
C45 C44 C43 101.6(15) . . ?
C45 C44 H44A 111.4 . . ?
C43 C44 H44A 111.4 . . ?
C45 C44 H44B 111.4 . . ?
C43 C44 H44B 111.4 . . ?
H44A C44 H44B 109.3 . . ?
C44 C45 C40 112.1(18) . . ?
C44 C45 H45A 109.2 . . ?
C40 C45 H45A 109.2 . . ?
C44 C45 H45B 109.2 . . ?
C40 C45 H45B 109.2 . . ?
H45A C45 H45B 107.9 . . ?
C24 C25 H25A 109.5 . . ?
C24 C25 H25B 109.5 . . ?
C24 C25 H25C 109.5 . . ?
C24 C25B H25D 109.5 . . ?
C24 C25B H25E 109.5 . . ?
H25D C25B H25E 109.5 . . ?
C24 C25B H25F 109.5 . . ?
H25D C25B H25F 109.5 . . ?
H25E C25B H25F 109.5 . . ?
C27 C29 H29A 109.5 . . ?
C27 C29 H29B 109.5 . . ?
C27 C29 H29C 109.5 . . ?
C27 C29B H29D 109.5 . . ?
C27 C29B H29E 109.5 . . ?
C27 C29B H29F 109.5 . . ?

loop_
_geom_bond_atom_site_label_1
_geom_bond_atom_site_label_2
_geom_bond_distance
_geom_bond_site_symmetry_2
_geom_bond_publ_flag
Fe1 N1 1.933(3) . ?
Fe1 N2 1.939(3) . ?
Fe1 N3 1.940(3) . ?
Fe1 N4 1.941(3) . ?
Fe1 N5 1.992(4) . ?
Fe1 N7 1.993(4) . ?
N1 C1 1.393(5) . ?
N1 C4 1.396(5) . ?
N2 C6 1.378(5) . ?
N2 C9 1.380(5) . ?
N3 C11 1.377(6) . ?
N3 C14 1.395(6) . ?
N4 C16 1.377(5) . ?
N4 C19 1.384(5) . ?
C1 C20 1.407(5) . ?
C1 C2 1.431(5) . ?
C2 C3 1.338(6) . ?
C2 H2 0.9400 . ?
C3 C4 1.433(6) . ?
C3 H3 0.9400 . ?
C4 C5 1.398(6) . ?
C5 C6 1.389(6) . ?
C5 C21 1.523(5) . ?
C6 C7 1.437(6) . ?
C7 C8 1.347(7) . ?
C7 H7 0.9400 . ?
C8 C9 1.441(6) . ?
C8 H8 0.9400 . ?
C9 C10 1.396(6) . ?
C10 C11 1.405(7) . ?
C10 C24 1.517(7) . ?
C11 C12 1.438(6) . ?
C12 C13 1.333(8) . ?
C12 H12 0.9400 . ?
C13 C14 1.444(7) . ?
C13 H13 0.9400 . ?
C14 C15 1.389(7) . ?
C15 C16 1.389(7) . ?
C15 C27 1.538(7) . ?
C16 C17 1.441(7) . ?
C17 C18 1.321(7) . ?
C17 H17 0.9400 . ?
C18 C19 1.443(6) . ?
C18 H18 0.9400 . ?
C19 C20 1.396(6) . ?
C20 C30 1.523(6) . ?
C21 C23 1.514(8) . ?
C21 C22 1.534(8) . ?
C21 H21 0.9900 . ?
C22 H22A 0.9700 . ?
C22 H22B 0.9700 . ?
C22 H22C 0.9700 . ?
C23 H23A 0.9700 . ?
C23 H23B 0.9700 . ?
C23 H23C 0.9700 . ?
C24 C25 1.422(14) . ?
C24 C25B 1.460(18) . ?
C24 C26 1.498(8) . ?
C24 H24 0.9900 . ?
C26 H26A 0.9700 . ?
C26 H26B 0.9700 . ?
C26 H26C 0.9700 . ?
C27 C29B 1.379(14) . ?
C27 C29 1.417(13) . ?
C27 C28 1.523(7) . ?
C27 H27 0.9900 . ?
C28 H28A 0.9700 . ?
C28 H28B 0.9700 . ?
C28 H28C 0.9700 . ?
C30 C31 1.529(8) . ?
C30 C32 1.554(7) . ?
C30 H30 0.9900 . ?
C31 H31A 0.9700 . ?
C31 H31B 0.9700 . ?
C31 H31C 0.9700 . ?
C32 H32A 0.9700 . ?
C32 H32B 0.9700 . ?
C32 H32C 0.9700 . ?
C33 N5 1.328(5) . ?
C33 N6 1.330(6) . ?
C33 H33 0.9400 . ?
C34 C35 1.338(7) . ?
C34 N5 1.354(6) . ?
C34 H34 0.9400 . ?
C35 N6 1.355(6) . ?
C35 H35 0.9400 . ?
C36 N7 1.324(5) . ?
C36 N8 1.339(6) . ?
C36 H36 0.9400 . ?
C37 C38 1.341(7) . ?
C37 N7 1.374(6) . ?
C37 H37 0.9400 . ?
C38 N8 1.354(7) . ?
C38 H38 0.9400 . ?
N6 H6 0.8700 . ?
N8 H8A 0.8700 . ?
Cl1 O4 1.402(4) . ?
Cl1 O3 1.422(4) . ?
Cl1 O2 1.433(4) . ?
Cl1 O1 1.436(4) . ?
C39 Cl2 1.680(9) . ?
C39 Cl4 1.745(10) . ?
C39 Cl3 1.747(9) . ?
C39 H39 0.9900 . ?
C40 C41 1.44(2) . ?
C40 C45 1.46(2) . ?
C40 H40A 0.9800 . ?
C40 H40B 0.9800 . ?
C41 C42 1.311(18) . ?
C41 H41A 0.9800 . ?
C41 H41B 0.9800 . ?
C42 C43 1.396(19) . ?
C42 H42A 0.9800 . ?
C42 H42B 0.9800 . ?
C43 C44 1.55(2) . ?
C43 H43A 0.9800 . ?
C43 H43B 0.9800 . ?
C44 C45 1.30(2) . ?
C44 H44A 0.9800 . ?
C44 H44B 0.9800 . ?
C45 H45A 0.9800 . ?
C45 H45B 0.9800 . ?
C25 H25A 0.9700 . ?
C25 H25B 0.9700 . ?
C25 H25C 0.9700 . ?
C25B H25D 0.9700 . ?
C25B H25E 0.9700 . ?
C25B H25F 0.9700 . ?
C29 H29A 0.9700 . ?
C29 H29B 0.9700 . ?
C29 H29C 0.9700 . ?
C29B H29D 0.9700 . ?
C29B H29E 0.9700 . ?
C29B H29F 0.9700 . ?
